data_7105784
loop_
_publ_author_name
'Nikolaos Tsoureas'
'Yu-Ying Kuo'
'Mairi Haddow'
'Gareth Owen'

_publ_section_title
;
Double addition of H2 to transition metal&#x0096;borane complexes: 
a &#x0091;hydride shuttle&#x0092; process between boron and 
transition metal centres
;
_journal_name_full Chem.Commun.
_journal_page_first 484
_journal_paper_doi 10.1039/c0cc02245d
_journal_volume 47
_journal_year 2011
_chemical_formula_moiety 'C31 H33 B N6 P Rh'
_chemical_formula_sum 'C31 H33 B N6 P Rh'
_chemical_formula_weight 634.32
_chemical_name_systematic
;
?
;
_space_group_IT_number 2
_symmetry_cell_setting triclinic
_symmetry_space_group_name_Hall '-P 1'
_symmetry_space_group_name_H-M 'P -1'
_atom_sites_solution_hydrogens geom
_atom_sites_solution_primary direct
_atom_sites_solution_secondary difmap
_audit_creation_method SHELXL-97
_cell_angle_alpha 84.7980(10)
_cell_angle_beta 71.6660(10)
_cell_angle_gamma 77.102(2)
_cell_formula_units_Z 2
_cell_length_a 9.9941(3)
_cell_length_b 11.5950(3)
_cell_length_c 13.1114(3)
_cell_measurement_reflns_used 9950
_cell_measurement_temperature 100(2)
_cell_measurement_theta_max 27.41
_cell_measurement_theta_min 2.31
_cell_volume 1405.51(7)
_computing_cell_refinement 'Bruker Apex II'
_computing_data_collection 'Bruker Apex II'
_computing_data_reduction 'Bruker SAINT'
_computing_molecular_graphics 'Bruker ShelXTL'
_computing_publication_material 'Bruker ShelXTL'
_computing_structure_refinement 'SHELXL-97 (Sheldrick, 2008)'
_computing_structure_solution 'SHELXS-97 (Sheldrick, 2008)'
_diffrn_ambient_temperature 100(2)
_diffrn_measured_fraction_theta_full 0.998
_diffrn_measured_fraction_theta_max 0.998
_diffrn_measurement_device_type 'CCD area detector'
_diffrn_measurement_method 'phi and omega scans'
_diffrn_radiation_monochromator graphite
_diffrn_radiation_source 'fine-focus sealed tube'
_diffrn_radiation_type MoK\a
_diffrn_radiation_wavelength 0.71073
_diffrn_reflns_av_R_equivalents 0.0310
_diffrn_reflns_av_sigmaI/netI 0.0272
_diffrn_reflns_limit_h_max 13
_diffrn_reflns_limit_h_min -12
_diffrn_reflns_limit_k_max 15
_diffrn_reflns_limit_k_min -15
_diffrn_reflns_limit_l_max 17
_diffrn_reflns_limit_l_min -17
_diffrn_reflns_number 28766
_diffrn_reflns_theta_full 27.58
_diffrn_reflns_theta_max 27.58
_diffrn_reflns_theta_min 1.64
_exptl_absorpt_coefficient_mu 0.697
_exptl_absorpt_correction_T_max 0.7546
_exptl_absorpt_correction_T_min 0.6674
_exptl_absorpt_correction_type multi-scan
_exptl_absorpt_process_details 'SADABS V2008/1'
_exptl_crystal_colour 'pale yellow'
_exptl_crystal_density_diffrn 1.499
_exptl_crystal_density_method 'not measured'
_exptl_crystal_description plate
_exptl_crystal_F_000 652
_exptl_crystal_size_max 0.33
_exptl_crystal_size_mid 0.14
_exptl_crystal_size_min 0.04
_refine_diff_density_max 0.570
_refine_diff_density_min -0.335
_refine_diff_density_rms 0.064
_refine_ls_extinction_method none
_refine_ls_goodness_of_fit_ref 1.027
_refine_ls_hydrogen_treatment constr
_refine_ls_matrix_type full
_refine_ls_number_parameters 410
_refine_ls_number_reflns 6492
_refine_ls_number_restraints 214
_refine_ls_restrained_S_all 1.012
_refine_ls_R_factor_all 0.0321
_refine_ls_R_factor_gt 0.0260
_refine_ls_shift/su_max 0.002
_refine_ls_shift/su_mean 0.000
_refine_ls_structure_factor_coef Fsqd
_refine_ls_weighting_details 'calc w=1/[\s^2^(Fo^2^)+(0.0272P)^2^+0.8724P] where P=(Fo^2^+2Fc^2^)/3'
_refine_ls_weighting_scheme calc
_refine_ls_wR_factor_gt 0.0586
_refine_ls_wR_factor_ref 0.0610
_reflns_number_gt 5778
_reflns_number_total 6492
_reflns_threshold_expression >2sigma(I)
_cod_data_source_file C0CC02245D.TXT
_cod_data_source_block Complex_3
_cod_original_cell_volume 1405.51(6)
_cod_original_sg_symbol_Hall -P1
_cod_original_sg_symbol_H-M P-1
_cod_database_code 7105784

loop_
_symmetry_equiv_pos_as_xyz
'x, y, z'
'-x, -y, -z'

loop_
_atom_site_label
_atom_site_type_symbol
_atom_site_fract_x
_atom_site_fract_y
_atom_site_fract_z
_atom_site_U_iso_or_equiv
_atom_site_adp_type
_atom_site_occupancy
_atom_site_symmetry_multiplicity
_atom_site_calc_flag
_atom_site_refinement_flags
_atom_site_disorder_assembly
_atom_site_disorder_group
Rh1 Rh 0.598161(15) 0.826030(12) 0.684878(11) 0.01708(5) Uani 1 1 d . B .
B1 B 0.5962(2) 0.69254(17) 0.81262(16) 0.0176(4) Uani 1 1 d . . .
P1 P 0.83566(5) 0.78357(4) 0.60558(4) 0.02121(10) Uani 1 1 d . . .
N1 N 0.64167(16) 0.75196(13) 0.89302(12) 0.0181(3) Uani 1 1 d . . .
N2 N 0.62916(16) 0.93561(13) 0.79763(12) 0.0186(3) Uani 1 1 d . . .
N3 N 0.43208(16) 0.69271(13) 0.85516(12) 0.0190(3) Uani 1 1 d . . .
N4 N 0.37231(16) 0.87102(13) 0.76291(12) 0.0196(3) Uani 1 1 d . . .
N5 N 0.67618(17) 0.56502(13) 0.79027(13) 0.0207(3) Uani 1 1 d . . .
N6 N 0.90390(18) 0.55636(16) 0.82249(13) 0.0271(4) Uani 1 1 d . . .
C1 C 0.64904(18) 0.86838(15) 0.88215(14) 0.0171(3) Uani 1 1 d . . .
C2 C 0.6698(2) 0.71291(17) 0.98916(15) 0.0232(4) Uani 1 1 d . . .
H2 H 0.6706 0.6346 1.0177 0.028 Uiso 1 1 calc R . .
C3 C 0.6960(2) 0.80109(17) 1.03703(15) 0.0237(4) Uani 1 1 d . . .
H3 H 0.7182 0.7953 1.1029 0.028 Uiso 1 1 calc R . .
C4 C 0.68386(18) 0.90419(16) 0.96929(14) 0.0188(4) Uani 1 1 d . . .
C5 C 0.7005(2) 1.02059(17) 0.96614(16) 0.0231(4) Uani 1 1 d . . .
H5 H 0.7245 1.0501 1.0219 0.028 Uiso 1 1 calc R . .
C6 C 0.6809(2) 1.09216(17) 0.87924(16) 0.0239(4) Uani 1 1 d . . .
H6 H 0.6917 1.1719 0.8750 0.029 Uiso 1 1 calc R . .
C7 C 0.6452(2) 1.04781(16) 0.79792(15) 0.0228(4) Uani 1 1 d . . .
H7 H 0.6317 1.0994 0.7398 0.027 Uiso 1 1 calc R . .
C8 C 0.33381(19) 0.78556(16) 0.83479(14) 0.0178(3) Uani 1 1 d . . .
C9 C 0.3535(2) 0.62463(17) 0.93479(15) 0.0248(4) Uani 1 1 d . . .
H9 H 0.3950 0.5545 0.9665 0.030 Uiso 1 1 calc R . .
C10 C 0.2094(2) 0.67148(18) 0.96138(16) 0.0252(4) Uani 1 1 d . . .
H10 H 0.1347 0.6396 1.0120 0.030 Uiso 1 1 calc R . .
C11 C 0.1926(2) 0.77793(17) 0.89829(15) 0.0210(4) Uani 1 1 d . . .
C12 C 0.0824(2) 0.87062(19) 0.88692(16) 0.0271(4) Uani 1 1 d . . .
H12 H -0.0154 0.8710 0.9262 0.032 Uiso 1 1 calc R . .
C13 C 0.1208(2) 0.96260(19) 0.81602(18) 0.0307(5) Uani 1 1 d . . .
H13 H 0.0483 1.0283 0.8082 0.037 Uiso 1 1 calc R . .
C14 C 0.2639(2) 0.96030(18) 0.75610(17) 0.0277(4) Uani 1 1 d . . .
H14 H 0.2855 1.0249 0.7083 0.033 Uiso 1 1 calc R . .
C15 C 0.8136(2) 0.50811(16) 0.79217(14) 0.0216(4) Uani 1 1 d . . .
C16 C 0.6237(2) 0.48307(17) 0.75032(16) 0.0269(4) Uani 1 1 d . . .
H16 H 0.5317 0.4986 0.7394 0.032 Uiso 1 1 calc R . .
C17 C 0.7194(3) 0.37826(17) 0.72887(16) 0.0311(5) Uani 1 1 d . . .
H17 H 0.7063 0.3097 0.7018 0.037 Uiso 1 1 calc R . .
C18 C 0.8431(2) 0.39110(17) 0.75477(15) 0.0267(4) Uani 1 1 d . . .
C19 C 0.9776(3) 0.32087(19) 0.74939(16) 0.0350(5) Uani 1 1 d . . .
H19 H 1.0032 0.2418 0.7254 0.042 Uiso 1 1 calc R . .
C20 C 1.0725(2) 0.3695(2) 0.77983(17) 0.0383(6) Uani 1 1 d . . .
H20 H 1.1653 0.3241 0.7767 0.046 Uiso 1 1 calc R . .
C21 C 1.0322(2) 0.4856(2) 0.81520(17) 0.0351(5) Uani 1 1 d . . .
H21 H 1.1002 0.5166 0.8355 0.042 Uiso 1 1 calc R . .
C22 C 0.9477(2) 0.8000(2) 0.68676(17) 0.0294(4) Uani 1 1 d . . .
H22A H 0.9289 0.7479 0.7506 0.044 Uiso 1 1 calc R . .
H22B H 0.9252 0.8823 0.7090 0.044 Uiso 1 1 calc R . .
H22C H 1.0494 0.7787 0.6445 0.044 Uiso 1 1 calc R . .
C23 C 0.8895(2) 0.88997(19) 0.49634(17) 0.0311(5) Uani 1 1 d . . .
H23A H 0.8633 0.9697 0.5254 0.047 Uiso 1 1 calc R . .
H23B H 0.8400 0.8880 0.4430 0.047 Uiso 1 1 calc R . .
H23C H 0.9939 0.8692 0.4623 0.047 Uiso 1 1 calc R . .
C24 C 0.9245(2) 0.64222(18) 0.54161(16) 0.0286(4) Uani 1 1 d . . .
H24A H 1.0273 0.6412 0.5081 0.043 Uiso 1 1 calc R . .
H24B H 0.8813 0.6312 0.4866 0.043 Uiso 1 1 calc R . .
H24C H 0.9127 0.5781 0.5957 0.043 Uiso 1 1 calc R . .
C25 C 0.5704(2) 0.71603(18) 0.57850(15) 0.0247(4) Uani 1 1 d . . .
H25 H 0.6201 0.6320 0.5854 0.030 Uiso 1 1 calc R A 1
C26A C 0.420(3) 0.726(2) 0.581(2) 0.040(4) Uani 0.275(11) 1 d PU B 1
H26A H 0.3526 0.7092 0.6528 0.048 Uiso 0.275(11) 1 calc PR B 1
C27A C 0.6041(2) 0.7601(2) 0.46063(16) 0.0344(5) Uani 0.275(11) 1 d PU B 1
H27A H 0.7049 0.7689 0.4214 0.041 Uiso 0.275(11) 1 calc PR B 1
C28A C 0.532(3) 0.690(2) 0.407(2) 0.034(3) Uani 0.275(11) 1 d PU B 1
H28A H 0.5807 0.6533 0.3353 0.041 Uiso 0.275(11) 1 calc PR B 1
C29A C 0.4933(10) 0.8258(9) 0.4234(10) 0.031(2) Uani 0.275(11) 1 d PU B 1
H29A H 0.5069 0.8859 0.3634 0.037 Uiso 0.275(11) 1 calc PR B 1
C30A C 0.3688(15) 0.8404(12) 0.5232(12) 0.032(3) Uani 0.275(11) 1 d PU B 1
H30A H 0.2768 0.8413 0.5092 0.039 Uiso 0.275(11) 1 calc PR B 1
H30B H 0.3601 0.9121 0.5625 0.039 Uiso 0.275(11) 1 calc PR B 1
C31A C 0.443(2) 0.6363(14) 0.4893(19) 0.036(3) Uani 0.275(11) 1 d PU B 1
H31A H 0.4910 0.5552 0.5053 0.043 Uiso 0.275(11) 1 calc PR B 1
H31B H 0.3521 0.6341 0.4757 0.043 Uiso 0.275(11) 1 calc PR B 1
C26B C 0.4176(9) 0.6966(7) 0.5925(6) 0.0296(13) Uani 0.725(11) 1 d PU B 2
H26B H 0.3581 0.6646 0.6611 0.035 Uiso 0.725(11) 1 calc PR B 2
C27B C 0.6041(2) 0.7601(2) 0.46063(16) 0.0344(5) Uani 0.725(11) 1 d PU B 2
H27B H 0.7012 0.7795 0.4260 0.041 Uiso 0.725(11) 1 calc PR B 2
C28B C 0.3537(6) 0.7947(6) 0.5286(4) 0.0423(13) Uani 0.725(11) 1 d PU B 2
H28B H 0.2488 0.8321 0.5515 0.051 Uiso 0.725(11) 1 calc PR B 2
C29B C 0.4092(9) 0.6706(7) 0.4846(7) 0.0471(17) Uani 0.725(11) 1 d PU B 2
H29B H 0.3445 0.6204 0.4757 0.057 Uiso 0.725(11) 1 calc PR B 2
C30B C 0.5606(11) 0.6719(10) 0.4034(9) 0.050(2) Uani 0.725(11) 1 d PU B 2
H30C H 0.6259 0.5932 0.3976 0.060 Uiso 0.725(11) 1 calc PR B 2
H30D H 0.5552 0.7013 0.3312 0.060 Uiso 0.725(11) 1 calc PR B 2
C31B C 0.4690(4) 0.8660(5) 0.4753(4) 0.0413(12) Uani 0.725(11) 1 d PU B 2
H31C H 0.4694 0.9276 0.5227 0.050 Uiso 0.725(11) 1 calc PR B 2
H31D H 0.4604 0.9023 0.4058 0.050 Uiso 0.725(11) 1 calc PR B 2

loop_
_atom_site_aniso_label
_atom_site_aniso_U_11
_atom_site_aniso_U_22
_atom_site_aniso_U_33
_atom_site_aniso_U_23
_atom_site_aniso_U_13
_atom_site_aniso_U_12
Rh1 0.01740(8) 0.02097(8) 0.01457(7) -0.00028(5) -0.00579(5) -0.00611(5)
B1 0.0199(10) 0.0177(9) 0.0166(9) -0.0008(7) -0.0059(8) -0.0056(8)
P1 0.0200(2) 0.0247(2) 0.0189(2) -0.00168(19) -0.0038(2) -0.00711(19)
N1 0.0195(7) 0.0180(7) 0.0176(7) 0.0000(6) -0.0067(6) -0.0041(6)
N2 0.0179(7) 0.0193(7) 0.0194(7) -0.0019(6) -0.0065(6) -0.0035(6)
N3 0.0194(8) 0.0185(7) 0.0200(8) 0.0011(6) -0.0069(6) -0.0051(6)
N4 0.0200(8) 0.0226(8) 0.0182(7) 0.0029(6) -0.0089(6) -0.0055(6)
N5 0.0219(8) 0.0178(7) 0.0229(8) -0.0017(6) -0.0083(7) -0.0022(6)
N6 0.0207(8) 0.0361(9) 0.0222(8) 0.0017(7) -0.0060(7) -0.0030(7)
C1 0.0132(8) 0.0197(8) 0.0170(8) -0.0030(7) -0.0027(7) -0.0022(7)
C2 0.0237(10) 0.0259(9) 0.0201(9) 0.0025(7) -0.0085(8) -0.0039(8)
C3 0.0237(10) 0.0295(10) 0.0192(9) -0.0010(8) -0.0105(8) -0.0025(8)
C4 0.0128(8) 0.0251(9) 0.0179(9) -0.0046(7) -0.0046(7) -0.0010(7)
C5 0.0175(9) 0.0276(10) 0.0249(10) -0.0098(8) -0.0071(8) -0.0015(7)
C6 0.0215(9) 0.0202(9) 0.0302(10) -0.0059(8) -0.0058(8) -0.0053(7)
C7 0.0245(10) 0.0197(9) 0.0241(10) 0.0001(7) -0.0078(8) -0.0039(7)
C8 0.0183(9) 0.0210(8) 0.0165(8) -0.0028(7) -0.0074(7) -0.0047(7)
C9 0.0293(10) 0.0234(9) 0.0253(10) 0.0072(8) -0.0109(8) -0.0121(8)
C10 0.0242(10) 0.0315(10) 0.0224(9) 0.0036(8) -0.0067(8) -0.0131(8)
C11 0.0199(9) 0.0269(9) 0.0184(9) -0.0039(7) -0.0062(7) -0.0078(8)
C12 0.0173(9) 0.0371(11) 0.0276(10) -0.0030(9) -0.0073(8) -0.0057(8)
C13 0.0222(10) 0.0316(11) 0.0397(12) 0.0025(9) -0.0161(9) -0.0001(8)
C14 0.0252(10) 0.0280(10) 0.0325(11) 0.0088(8) -0.0150(9) -0.0051(8)
C15 0.0227(9) 0.0229(9) 0.0151(8) 0.0008(7) -0.0039(7) 0.0008(7)
C16 0.0341(11) 0.0209(9) 0.0299(11) -0.0017(8) -0.0155(9) -0.0056(8)
C17 0.0500(13) 0.0189(9) 0.0259(10) -0.0017(8) -0.0154(10) -0.0038(9)
C18 0.0372(11) 0.0234(9) 0.0144(9) 0.0027(7) -0.0066(8) 0.0012(8)
C19 0.0440(13) 0.0291(11) 0.0181(10) 0.0023(8) -0.0045(9) 0.0124(10)
C20 0.0266(11) 0.0507(14) 0.0220(10) 0.0069(10) -0.0019(9) 0.0126(10)
C21 0.0228(10) 0.0511(14) 0.0266(11) 0.0058(10) -0.0069(9) -0.0017(10)
C22 0.0210(10) 0.0406(12) 0.0281(11) -0.0059(9) -0.0062(9) -0.0090(9)
C23 0.0316(11) 0.0329(11) 0.0285(11) 0.0048(9) -0.0045(9) -0.0153(9)
C24 0.0292(11) 0.0291(10) 0.0229(10) -0.0022(8) -0.0037(9) -0.0023(9)
C25 0.0304(11) 0.0318(10) 0.0160(9) -0.0029(8) -0.0067(8) -0.0144(9)
C26A 0.054(7) 0.043(8) 0.023(5) 0.003(5) 0.009(5) -0.039(6)
C27A 0.0332(12) 0.0584(14) 0.0185(10) -0.0036(9) -0.0073(9) -0.0228(11)
C28A 0.045(9) 0.043(5) 0.022(6) -0.008(4) -0.018(5) -0.008(5)
C29A 0.038(4) 0.038(4) 0.022(5) 0.002(4) -0.008(4) -0.024(3)
C30A 0.027(5) 0.045(6) 0.031(5) 0.002(5) -0.011(4) -0.016(5)
C31A 0.039(9) 0.042(6) 0.040(6) 0.003(5) -0.022(6) -0.021(5)
C26B 0.029(2) 0.047(4) 0.021(2) -0.007(2) -0.0034(19) -0.028(2)
C27B 0.0332(12) 0.0584(14) 0.0185(10) -0.0036(9) -0.0073(9) -0.0228(11)
C28B 0.0279(19) 0.082(4) 0.0247(18) 0.008(3) -0.0119(15) -0.025(3)
C29B 0.038(3) 0.094(5) 0.023(2) -0.010(3) -0.012(2) -0.032(3)
C30B 0.045(4) 0.094(6) 0.020(2) -0.018(4) 0.002(3) -0.042(4)
C31B 0.037(2) 0.066(3) 0.025(2) 0.011(2) -0.0156(18) -0.0152(19)

loop_
_atom_type_symbol
_atom_type_description
_atom_type_scat_dispersion_real
_atom_type_scat_dispersion_imag
_atom_type_scat_source
C C 0.0033 0.0016 'International Tables Vol C Tables 4.2.6.8 and 6.1.1.4'
H H 0.0000 0.0000 'International Tables Vol C Tables 4.2.6.8 and 6.1.1.4'
B B 0.0013 0.0007 'International Tables Vol C Tables 4.2.6.8 and 6.1.1.4'
N N 0.0061 0.0033 'International Tables Vol C Tables 4.2.6.8 and 6.1.1.4'
P P 0.1023 0.0942 'International Tables Vol C Tables 4.2.6.8 and 6.1.1.4'
Rh Rh -1.1178 0.9187 'International Tables Vol C Tables 4.2.6.8 and 6.1.1.4'

loop_
_geom_angle_atom_site_label_1
_geom_angle_atom_site_label_2
_geom_angle_atom_site_label_3
_geom_angle
_geom_angle_site_symmetry_1
_geom_angle_site_symmetry_3
_geom_angle_publ_flag
C25 Rh1 N4 91.80(7) . . ?
C25 Rh1 N2 178.36(7) . . ?
N4 Rh1 N2 88.63(6) . . ?
C25 Rh1 B1 94.93(7) . . ?
N4 Rh1 B1 84.20(7) . . ?
N2 Rh1 B1 83.53(6) . . ?
C25 Rh1 P1 89.92(6) . . ?
N4 Rh1 P1 178.23(4) . . ?
N2 Rh1 P1 89.66(4) . . ?
B1 Rh1 P1 96.10(6) . . ?
N5 B1 N1 113.37(14) . . ?
N5 B1 N3 107.66(14) . . ?
N1 B1 N3 110.46(15) . . ?
N5 B1 Rh1 121.99(13) . . ?
N1 B1 Rh1 102.44(11) . . ?
N3 B1 Rh1 99.94(11) . . ?
C22 P1 C24 103.18(10) . . ?
C22 P1 C23 100.14(10) . . ?
C24 P1 C23 102.45(10) . . ?
C22 P1 Rh1 116.33(7) . . ?
C24 P1 Rh1 121.09(7) . . ?
C23 P1 Rh1 110.87(7) . . ?
C1 N1 C2 105.83(15) . . ?
C1 N1 B1 121.26(14) . . ?
C2 N1 B1 132.68(15) . . ?
C1 N2 C7 115.02(15) . . ?
C1 N2 Rh1 108.83(11) . . ?
C7 N2 Rh1 135.83(12) . . ?
C8 N3 C9 105.62(15) . . ?
C8 N3 B1 121.09(14) . . ?
C9 N3 B1 131.64(15) . . ?
C8 N4 C14 114.93(16) . . ?
C8 N4 Rh1 109.05(11) . . ?
C14 N4 Rh1 136.01(13) . . ?
C15 N5 C16 105.62(15) . . ?
C15 N5 B1 131.01(16) . . ?
C16 N5 B1 123.04(15) . . ?
C15 N6 C21 114.97(19) . . ?
N2 C1 N1 122.82(16) . . ?
N2 C1 C4 126.45(16) . . ?
N1 C1 C4 110.71(15) . . ?
C3 C2 N1 111.40(16) . . ?
C3 C2 H2 124.3 . . ?
N1 C2 H2 124.3 . . ?
C2 C3 C4 106.87(16) . . ?
C2 C3 H3 126.6 . . ?
C4 C3 H3 126.6 . . ?
C5 C4 C1 116.71(16) . . ?
C5 C4 C3 138.06(17) . . ?
C1 C4 C3 105.19(16) . . ?
C6 C5 C4 118.04(17) . . ?
C6 C5 H5 121.0 . . ?
C4 C5 H5 121.0 . . ?
C5 C6 C7 120.45(17) . . ?
C5 C6 H6 119.8 . . ?
C7 C6 H6 119.8 . . ?
N2 C7 C6 123.32(17) . . ?
N2 C7 H7 118.3 . . ?
C6 C7 H7 118.3 . . ?
N4 C8 N3 121.92(16) . . ?
N4 C8 C11 126.85(16) . . ?
N3 C8 C11 111.23(15) . . ?
C10 C9 N3 111.37(16) . . ?
C10 C9 H9 124.3 . . ?
N3 C9 H9 124.3 . . ?
C9 C10 C11 106.73(17) . . ?
C9 C10 H10 126.6 . . ?
C11 C10 H10 126.6 . . ?
C12 C11 C8 116.53(17) . . ?
C12 C11 C10 138.40(19) . . ?
C8 C11 C10 105.02(16) . . ?
C13 C12 C11 117.47(18) . . ?
C13 C12 H12 121.3 . . ?
C11 C12 H12 121.3 . . ?
C12 C13 C14 121.19(18) . . ?
C12 C13 H13 119.4 . . ?
C14 C13 H13 119.4 . . ?
N4 C14 C13 122.94(18) . . ?
N4 C14 H14 118.5 . . ?
C13 C14 H14 118.5 . . ?
N6 C15 N5 125.42(17) . . ?
N6 C15 C18 125.49(17) . . ?
N5 C15 C18 109.08(17) . . ?
C17 C16 N5 112.05(18) . . ?
C17 C16 H16 124.0 . . ?
N5 C16 H16 124.0 . . ?
C16 C17 C18 106.69(18) . . ?
C16 C17 H17 126.7 . . ?
C18 C17 H17 126.7 . . ?
C19 C18 C15 117.3(2) . . ?
C19 C18 C17 136.1(2) . . ?
C15 C18 C17 106.55(17) . . ?
C20 C19 C18 118.0(2) . . ?
C20 C19 H19 121.0 . . ?
C18 C19 H19 121.0 . . ?
C19 C20 C21 119.92(19) . . ?
C19 C20 H20 120.0 . . ?
C21 C20 H20 120.0 . . ?
N6 C21 C20 124.4(2) . . ?
N6 C21 H21 117.8 . . ?
C20 C21 H21 117.8 . . ?
P1 C22 H22A 109.5 . . ?
P1 C22 H22B 109.5 . . ?
H22A C22 H22B 109.5 . . ?
P1 C22 H22C 109.5 . . ?
H22A C22 H22C 109.5 . . ?
H22B C22 H22C 109.5 . . ?
P1 C23 H23A 109.5 . . ?
P1 C23 H23B 109.5 . . ?
H23A C23 H23B 109.5 . . ?
P1 C23 H23C 109.5 . . ?
H23A C23 H23C 109.5 . . ?
H23B C23 H23C 109.5 . . ?
P1 C24 H24A 109.5 . . ?
P1 C24 H24B 109.5 . . ?
H24A C24 H24B 109.5 . . ?
P1 C24 H24C 109.5 . . ?
H24A C24 H24C 109.5 . . ?
H24B C24 H24C 109.5 . . ?
C26A C25 C26B 13.4(9) . . ?
C26A C25 C27A 88.7(9) . . ?
C26B C25 C27A 97.3(3) . . ?
C26A C25 Rh1 114.6(11) . . ?
C26B C25 Rh1 119.0(3) . . ?
C27A C25 Rh1 115.45(14) . . ?
C26A C25 H25 112.1 . . ?
C26B C25 H25 99.2 . . ?
C27A C25 H25 112.1 . . ?
Rh1 C25 H25 112.1 . . ?
C25 C26A C30A 110.3(12) . . ?
C25 C26A C31A 99.9(19) . . ?
C30A C26A C31A 97.7(16) . . ?
C25 C26A H26A 115.5 . . ?
C30A C26A H26A 115.5 . . ?
C31A C26A H26A 115.5 . . ?
C29A C27A C28A 63.9(10) . . ?
C29A C27A C25 119.6(5) . . ?
C28A C27A C25 105.5(11) . . ?
C29A C27A H27A 118.2 . . ?
C28A C27A H27A 118.2 . . ?
C25 C27A H27A 118.2 . . ?
C31A C28A C27A 106(2) . . ?
C31A C28A C29A 110(2) . . ?
C27A C28A C29A 53.5(11) . . ?
C31A C28A H28A 122.7 . . ?
C27A C28A H28A 122.7 . . ?
C29A C28A H28A 122.7 . . ?
C27A C29A C30A 102.1(9) . . ?
C27A C29A C28A 62.6(13) . . ?
C30A C29A C28A 102.9(12) . . ?
C27A C29A H29A 124.2 . . ?
C30A C29A H29A 124.2 . . ?
C28A C29A H29A 124.2 . . ?
C29A C30A C26A 97.2(13) . . ?
C29A C30A H30A 112.3 . . ?
C26A C30A H30A 112.3 . . ?
C29A C30A H30B 112.3 . . ?
C26A C30A H30B 112.3 . . ?
H30A C30A H30B 109.9 . . ?
C28A C31A C26A 98.2(19) . . ?
C28A C31A H31A 112.1 . . ?
C26A C31A H31A 112.1 . . ?
C28A C31A H31B 112.1 . . ?
C26A C31A H31B 112.1 . . ?
H31A C31A H31B 109.8 . . ?
C28B C26B C29B 60.7(6) . . ?
C28B C26B C25 105.3(4) . . ?
C29B C26B C25 108.6(6) . . ?
C28B C26B H26B 122.1 . . ?
C29B C26B H26B 122.1 . . ?
C25 C26B H26B 122.1 . . ?
C26B C28B C29B 59.8(5) . . ?
C26B C28B C31B 107.0(4) . . ?
C29B C28B C31B 107.6(5) . . ?
C26B C28B H28B 122.1 . . ?
C29B C28B H28B 122.1 . . ?
C31B C28B H28B 122.1 . . ?
C26B C29B C28B 59.5(5) . . ?
C26B C29B C30B 106.3(7) . . ?
C28B C29B C30B 105.4(8) . . ?
C26B C29B H29B 122.9 . . ?
C28B C29B H29B 122.9 . . ?
C30B C29B H29B 122.9 . . ?
C29B C30B H30C 112.2 . . ?
C29B C30B H30D 112.2 . . ?
H30C C30B H30D 109.8 . . ?
C28B C31B H31C 112.3 . . ?
C28B C31B H31D 112.3 . . ?
H31C C31B H31D 109.9 . . ?

loop_
_geom_bond_atom_site_label_1
_geom_bond_atom_site_label_2
_geom_bond_distance
_geom_bond_site_symmetry_2
_geom_bond_publ_flag
Rh1 C25 2.0911(18) . ?
Rh1 N4 2.1289(16) . ?
Rh1 N2 2.1680(15) . ?
Rh1 B1 2.1735(19) . ?
Rh1 P1 2.2307(5) . ?
B1 N5 1.521(2) . ?
B1 N1 1.538(2) . ?
B1 N3 1.557(2) . ?
P1 C22 1.818(2) . ?
P1 C24 1.819(2) . ?
P1 C23 1.831(2) . ?
N1 C1 1.360(2) . ?
N1 C2 1.391(2) . ?
N2 C1 1.337(2) . ?
N2 C7 1.346(2) . ?
N3 C8 1.355(2) . ?
N3 C9 1.393(2) . ?
N4 C8 1.338(2) . ?
N4 C14 1.341(2) . ?
N5 C15 1.391(2) . ?
N5 C16 1.392(2) . ?
N6 C15 1.333(3) . ?
N6 C21 1.339(3) . ?
C1 C4 1.414(2) . ?
C2 C3 1.359(3) . ?
C2 H2 0.9500 . ?
C3 C4 1.429(3) . ?
C3 H3 0.9500 . ?
C4 C5 1.392(3) . ?
C5 C6 1.386(3) . ?
C5 H5 0.9500 . ?
C6 C7 1.396(3) . ?
C6 H6 0.9500 . ?
C7 H7 0.9500 . ?
C8 C11 1.412(3) . ?
C9 C10 1.363(3) . ?
C9 H9 0.9500 . ?
C10 C11 1.430(3) . ?
C10 H10 0.9500 . ?
C11 C12 1.392(3) . ?
C12 C13 1.388(3) . ?
C12 H12 0.9500 . ?
C13 C14 1.394(3) . ?
C13 H13 0.9500 . ?
C14 H14 0.9500 . ?
C15 C18 1.421(3) . ?
C16 C17 1.358(3) . ?
C16 H16 0.9500 . ?
C17 C18 1.422(3) . ?
C17 H17 0.9500 . ?
C18 C19 1.392(3) . ?
C19 C20 1.376(3) . ?
C19 H19 0.9500 . ?
C20 C21 1.394(3) . ?
C20 H20 0.9500 . ?
C21 H21 0.9500 . ?
C22 H22A 0.9800 . ?
C22 H22B 0.9800 . ?
C22 H22C 0.9800 . ?
C23 H23A 0.9800 . ?
C23 H23B 0.9800 . ?
C23 H23C 0.9800 . ?
C24 H24A 0.9800 . ?
C24 H24B 0.9800 . ?
C24 H24C 0.9800 . ?
C25 C26A 1.47(3) . ?
C25 C26B 1.545(8) . ?
C25 C27A 1.539(3) . ?
C25 H25 1.0000 . ?
C26A C30A 1.54(2) . ?
C26A C31A 1.59(4) . ?
C26A H26A 1.0000 . ?
C27A C29A 1.393(9) . ?
C27A C28A 1.54(3) . ?
C27A H27A 1.0000 . ?
C28A C31A 1.36(4) . ?
C28A C29A 1.56(3) . ?
C28A H28A 1.0000 . ?
C29A C30A 1.487(17) . ?
C29A H29A 1.0000 . ?
C30A H30A 0.9900 . ?
C30A H30B 0.9900 . ?
C31A H31A 0.9900 . ?
C31A H31B 0.9900 . ?
C26B C28B 1.499(7) . ?
C26B C29B 1.504(11) . ?
C26B H26B 1.0000 . ?
C28B C29B 1.518(13) . ?
C28B C31B 1.520(7) . ?
C28B H28B 1.0000 . ?
C29B C30B 1.555(14) . ?
C29B H29B 1.0000 . ?
C30B H30C 0.9900 . ?
C30B H30D 0.9900 . ?
C31B H31C 0.9900 . ?
C31B H31D 0.9900 . ?

loop_
_geom_torsion_atom_site_label_1
_geom_torsion_atom_site_label_2
_geom_torsion_atom_site_label_3
_geom_torsion_atom_site_label_4
_geom_torsion
_geom_torsion_site_symmetry_1
_geom_torsion_site_symmetry_2
_geom_torsion_site_symmetry_3
_geom_torsion_site_symmetry_4
_geom_torsion_publ_flag
C25 Rh1 B1 N5 42.63(15) . . . . ?
N4 Rh1 B1 N5 133.94(15) . . . . ?
N2 Rh1 B1 N5 -136.78(15) . . . . ?
P1 Rh1 B1 N5 -47.82(14) . . . . ?
C25 Rh1 B1 N1 170.71(12) . . . . ?
N4 Rh1 B1 N1 -97.98(12) . . . . ?
N2 Rh1 B1 N1 -8.70(11) . . . . ?
P1 Rh1 B1 N1 80.26(11) . . . . ?
C25 Rh1 B1 N3 -75.58(12) . . . . ?
N4 Rh1 B1 N3 15.73(11) . . . . ?
N2 Rh1 B1 N3 105.01(11) . . . . ?
P1 Rh1 B1 N3 -166.03(10) . . . . ?
C25 Rh1 P1 C22 -155.57(10) . . . . ?
N4 Rh1 P1 C22 39.0(13) . . . . ?
N2 Rh1 P1 C22 22.84(9) . . . . ?
B1 Rh1 P1 C22 -60.62(10) . . . . ?
C25 Rh1 P1 C24 -29.03(9) . . . . ?
N4 Rh1 P1 C24 165.6(13) . . . . ?
N2 Rh1 P1 C24 149.38(9) . . . . ?
B1 Rh1 P1 C24 65.92(9) . . . . ?
C25 Rh1 P1 C23 90.93(9) . . . . ?
N4 Rh1 P1 C23 -74.5(13) . . . . ?
N2 Rh1 P1 C23 -90.66(9) . . . . ?
B1 Rh1 P1 C23 -174.12(9) . . . . ?
N5 B1 N1 C1 143.90(16) . . . . ?
N3 B1 N1 C1 -95.17(19) . . . . ?
Rh1 B1 N1 C1 10.55(19) . . . . ?
N5 B1 N1 C2 -42.4(3) . . . . ?
N3 B1 N1 C2 78.5(2) . . . . ?
Rh1 B1 N1 C2 -175.76(17) . . . . ?
C25 Rh1 N2 C1 -14(2) . . . . ?
N4 Rh1 N2 C1 91.49(12) . . . . ?
B1 Rh1 N2 C1 7.18(12) . . . . ?
P1 Rh1 N2 C1 -89.00(11) . . . . ?
C25 Rh1 N2 C7 159(2) . . . . ?
N4 Rh1 N2 C7 -95.64(18) . . . . ?
B1 Rh1 N2 C7 -179.95(19) . . . . ?
P1 Rh1 N2 C7 83.87(18) . . . . ?
N5 B1 N3 C8 -148.14(16) . . . . ?
N1 B1 N3 C8 87.58(19) . . . . ?
Rh1 B1 N3 C8 -19.80(18) . . . . ?
N5 B1 N3 C9 48.8(2) . . . . ?
N1 B1 N3 C9 -75.5(2) . . . . ?
Rh1 B1 N3 C9 177.09(17) . . . . ?
C25 Rh1 N4 C8 82.20(13) . . . . ?
N2 Rh1 N4 C8 -96.21(12) . . . . ?
B1 Rh1 N4 C8 -12.58(12) . . . . ?
P1 Rh1 N4 C8 -112.4(13) . . . . ?
C25 Rh1 N4 C14 -96.6(2) . . . . ?
N2 Rh1 N4 C14 84.95(19) . . . . ?
B1 Rh1 N4 C14 168.6(2) . . . . ?
P1 Rh1 N4 C14 68.8(14) . . . . ?
N1 B1 N5 C15 -29.2(3) . . . . ?
N3 B1 N5 C15 -151.69(17) . . . . ?
Rh1 B1 N5 C15 93.9(2) . . . . ?
N1 B1 N5 C16 158.37(17) . . . . ?
N3 B1 N5 C16 35.9(2) . . . . ?
Rh1 B1 N5 C16 -78.5(2) . . . . ?
C7 N2 C1 N1 -177.77(17) . . . . ?
Rh1 N2 C1 N1 -3.2(2) . . . . ?
C7 N2 C1 C4 0.3(3) . . . . ?
Rh1 N2 C1 C4 174.80(15) . . . . ?
C2 N1 C1 N2 179.27(17) . . . . ?
B1 N1 C1 N2 -5.5(3) . . . . ?
C2 N1 C1 C4 0.9(2) . . . . ?
B1 N1 C1 C4 176.13(15) . . . . ?
C1 N1 C2 C3 -0.8(2) . . . . ?
B1 N1 C2 C3 -175.19(18) . . . . ?
N1 C2 C3 C4 0.3(2) . . . . ?
N2 C1 C4 C5 -0.7(3) . . . . ?
N1 C1 C4 C5 177.55(16) . . . . ?
N2 C1 C4 C3 -179.00(17) . . . . ?
N1 C1 C4 C3 -0.8(2) . . . . ?
C2 C3 C4 C5 -177.5(2) . . . . ?
C2 C3 C4 C1 0.2(2) . . . . ?
C1 C4 C5 C6 0.5(3) . . . . ?
C3 C4 C5 C6 178.0(2) . . . . ?
C4 C5 C6 C7 0.1(3) . . . . ?
C1 N2 C7 C6 0.4(3) . . . . ?
Rh1 N2 C7 C6 -172.17(14) . . . . ?
C5 C6 C7 N2 -0.6(3) . . . . ?
C14 N4 C8 N3 -176.37(17) . . . . ?
Rh1 N4 C8 N3 4.5(2) . . . . ?
C14 N4 C8 C11 3.4(3) . . . . ?
Rh1 N4 C8 C11 -175.68(15) . . . . ?
C9 N3 C8 N4 178.78(17) . . . . ?
B1 N3 C8 N4 11.8(3) . . . . ?
C9 N3 C8 C11 -1.1(2) . . . . ?
B1 N3 C8 C11 -168.02(15) . . . . ?
C8 N3 C9 C10 1.8(2) . . . . ?
B1 N3 C9 C10 166.82(18) . . . . ?
N3 C9 C10 C11 -1.8(2) . . . . ?
N4 C8 C11 C12 -1.8(3) . . . . ?
N3 C8 C11 C12 178.01(16) . . . . ?
N4 C8 C11 C10 -179.81(18) . . . . ?
N3 C8 C11 C10 0.0(2) . . . . ?
C9 C10 C11 C12 -176.2(2) . . . . ?
C9 C10 C11 C8 1.1(2) . . . . ?
C8 C11 C12 C13 -1.0(3) . . . . ?
C10 C11 C12 C13 176.1(2) . . . . ?
C11 C12 C13 C14 1.9(3) . . . . ?
C8 N4 C14 C13 -2.3(3) . . . . ?
Rh1 N4 C14 C13 176.47(15) . . . . ?
C12 C13 C14 N4 -0.2(3) . . . . ?
C21 N6 C15 N5 -178.41(18) . . . . ?
C21 N6 C15 C18 0.4(3) . . . . ?
C16 N5 C15 N6 178.11(18) . . . . ?
B1 N5 C15 N6 4.7(3) . . . . ?
C16 N5 C15 C18 -0.8(2) . . . . ?
B1 N5 C15 C18 -174.25(17) . . . . ?
C15 N5 C16 C17 0.9(2) . . . . ?
B1 N5 C16 C17 174.99(17) . . . . ?
N5 C16 C17 C18 -0.6(2) . . . . ?
N6 C15 C18 C19 0.0(3) . . . . ?
N5 C15 C18 C19 178.99(16) . . . . ?
N6 C15 C18 C17 -178.46(18) . . . . ?
N5 C15 C18 C17 0.5(2) . . . . ?
C16 C17 C18 C19 -178.0(2) . . . . ?
C16 C17 C18 C15 0.1(2) . . . . ?
C15 C18 C19 C20 -0.4(3) . . . . ?
C17 C18 C19 C20 177.5(2) . . . . ?
C18 C19 C20 C21 0.3(3) . . . . ?
C15 N6 C21 C20 -0.4(3) . . . . ?
C19 C20 C21 N6 0.1(3) . . . . ?
N4 Rh1 C25 C26A 10.3(8) . . . . ?
N2 Rh1 C25 C26A 115(3) . . . . ?
B1 Rh1 C25 C26A 94.6(8) . . . . ?
P1 Rh1 C25 C26A -169.3(8) . . . . ?
N4 Rh1 C25 C26B -4.0(3) . . . . ?
N2 Rh1 C25 C26B 101(2) . . . . ?
B1 Rh1 C25 C26B 80.4(3) . . . . ?
P1 Rh1 C25 C26B 176.5(3) . . . . ?
N4 Rh1 C25 C27A 111.19(15) . . . . ?
N2 Rh1 C25 C27A -144(2) . . . . ?
B1 Rh1 C25 C27A -164.48(16) . . . . ?
P1 Rh1 C25 C27A -68.36(15) . . . . ?
C26B C25 C26A C30A -172(7) . . . . ?
C27A C25 C26A C30A -41.9(16) . . . . ?
Rh1 C25 C26A C30A 75.6(18) . . . . ?
C26B C25 C26A C31A -70(6) . . . . ?
C27A C25 C26A C31A 60.2(11) . . . . ?
Rh1 C25 C26A C31A 177.7(9) . . . . ?
C26A C25 C27A C29A 22.9(12) . . . . ?
C26B C25 C27A C29A 33.1(7) . . . . ?
Rh1 C25 C27A C29A -93.9(5) . . . . ?
C26A C25 C27A C28A -45.6(13) . . . . ?
C26B C25 C27A C28A -35.3(10) . . . . ?
Rh1 C25 C27A C28A -162.3(9) . . . . ?
C29A C27A C28A C31A -103.4(18) . . . . ?
C25 C27A C28A C31A 12.4(17) . . . . ?
C25 C27A C28A C29A 115.7(7) . . . . ?
C28A C27A C29A C30A 98.4(14) . . . . ?
C25 C27A C29A C30A 4.8(11) . . . . ?
C25 C27A C29A C28A -93.7(13) . . . . ?
C31A C28A C29A C27A 95(2) . . . . ?
C31A C28A C29A C30A -2(2) . . . . ?
C27A C28A C29A C30A -97.1(11) . . . . ?
C27A C29A C30A C26A -28.7(13) . . . . ?
C28A C29A C30A C26A 35.7(18) . . . . ?
C25 C26A C30A C29A 49.4(19) . . . . ?
C31A C26A C30A C29A -54.2(16) . . . . ?
C27A C28A C31A C26A 25(2) . . . . ?
C29A C28A C31A C26A -32(2) . . . . ?
C25 C26A C31A C28A -58.5(19) . . . . ?
C30A C26A C31A C28A 54(2) . . . . ?
C26A C25 C26B C28B 14(6) . . . . ?
C27A C25 C26B C28B -36.4(5) . . . . ?
Rh1 C25 C26B C28B 88.1(5) . . . . ?
C26A C25 C26B C29B 77(6) . . . . ?
C27A C25 C26B C29B 27.3(6) . . . . ?
Rh1 C25 C26B C29B 151.8(5) . . . . ?
C25 C26B C28B C29B 103.0(7) . . . . ?
C29B C26B C28B C31B -100.8(6) . . . . ?
C25 C26B C28B C31B 2.2(7) . . . . ?
C25 C26B C29B C28B -97.5(5) . . . . ?
C28B C26B C29B C30B 98.5(8) . . . . ?
C25 C26B C29B C30B 1.0(10) . . . . ?
C31B C28B C29B C26B 99.8(5) . . . . ?
C26B C28B C29B C30B -100.1(8) . . . . ?
C31B C28B C29B C30B -0.3(8) . . . . ?
